data_7057949
loop_
_publ_author_name
'Palamarciuc, Oleg'
'Milunovi\'c, Miljan N. M.'
'S\^irbu, Angela'
'Stratulat, Elena'
'Pui, Aurel'
'Gligorijevic, Nevenka'
'Radulovic, Sinisa'
'Ko\<z\'i\<sek, Jozef'
'Darvasiov\'a, Denisa'
'Rapta, Peter'
'Enyedy, Eva A.'
'Novitchi, Ghenadie'
'Shova, Sergiu'
'Arion, Vladimir B.'

_publ_section_title
;
 Investigation of the cytotoxic potential of methyl imidazole-derived
 thiosemicarbazones and their copper(ii) complexes with dichloroacetate as
 a co-ligand
;
_journal_issue 3
_journal_name_full 'New Journal of Chemistry'
_journal_page_first 1340
_journal_paper_doi 10.1039/C8NJ04041A
_journal_volume 43
_journal_year 2019
_chemical_formula_moiety 'C8 H10 Cl2 Cu N5 O2 S, C2 H Cl2 O2'
_chemical_formula_sum 'C10 H11 Cl4 Cu N5 O4 S'
_chemical_formula_weight 502.64
_space_group_crystal_system monoclinic
_space_group_IT_number 14
_space_group_name_Hall '-P 2ybc'
_space_group_name_H-M_alt 'P 1 21/c 1'
_symmetry_space_group_name_Hall '-P 2ybc'
_symmetry_space_group_name_H-M 'P 1 21/c 1'
_atom_sites_solution_hydrogens geom
_atom_sites_solution_primary direct
_atom_sites_solution_secondary difmap
_audit_creation_date 2017-10-01
_audit_creation_method
;
Olex2 1.2
(compiled 2017.08.10 svn.r3458 for OlexSys, GUI svn.r5381)
;
_audit_update_record
;
2018-10-31 deposited with the CCDC.
2018-11-09 downloaded from the CCDC.
;
_cell_angle_alpha 90.00
_cell_angle_beta 110.322(3)
_cell_angle_gamma 90.00
_cell_formula_units_Z 4
_cell_length_a 13.8439(9)
_cell_length_b 11.9326(9)
_cell_length_c 11.6222(7)
_cell_measurement_reflns_used 3546
_cell_measurement_temperature 120(2)
_cell_measurement_theta_max 51.91
_cell_measurement_theta_min 3.12
_cell_volume 1800.4(2)
_computing_cell_refinement 'SAINT v8.34A (Bruker, 2013)'
_computing_data_collection 'SAINT v8.34A (Bruker, 2013)'
_computing_data_reduction 'SAINT v8.34A (Bruker, 2013)'
_computing_molecular_graphics 'Olex2 (Dolomanov et al., 2009)'
_computing_publication_material 'Olex2 (Dolomanov et al., 2009)'
_computing_structure_refinement 'ShelXL (Sheldrick, 2015)'
_computing_structure_solution 'SIR2004 (Burla et al., 2007)'
_diffrn_ambient_temperature 119.91
_diffrn_measured_fraction_theta_full 0.998
_diffrn_measured_fraction_theta_max 0.998
_diffrn_measurement_device_type 'Bruker APEX-II CCD'
_diffrn_measurement_method '\f and \w scans'
_diffrn_radiation_monochromator graphite
_diffrn_radiation_type MoK\a
_diffrn_radiation_wavelength 0.71073
_diffrn_reflns_av_R_equivalents 0.0443
_diffrn_reflns_av_unetI/netI 0.0243
_diffrn_reflns_limit_h_max 17
_diffrn_reflns_limit_h_min -17
_diffrn_reflns_limit_k_max 14
_diffrn_reflns_limit_k_min -14
_diffrn_reflns_limit_l_max 11
_diffrn_reflns_limit_l_min -14
_diffrn_reflns_number 35405
_diffrn_reflns_theta_full 26.37
_diffrn_reflns_theta_max 26.37
_diffrn_reflns_theta_min 2.32
_diffrn_source 'fine-focus sealed tube'
_exptl_absorpt_coefficient_mu 1.949
_exptl_absorpt_correction_T_max 0.8597
_exptl_absorpt_correction_T_min 0.7586
_exptl_absorpt_correction_type multi-scan
_exptl_absorpt_process_details sadabs
_exptl_crystal_colour 'clear light green'
_exptl_crystal_colour_lustre clear
_exptl_crystal_colour_modifier light
_exptl_crystal_colour_primary green
_exptl_crystal_density_diffrn 1.854
_exptl_crystal_density_method 'not measured'
_exptl_crystal_description prism
_exptl_crystal_F_000 1004
_exptl_crystal_size_max 0.15
_exptl_crystal_size_mid 0.08
_exptl_crystal_size_min 0.08
_refine_diff_density_max 0.371
_refine_diff_density_min -0.331
_refine_diff_density_rms 0.063
_refine_ls_extinction_method none
_refine_ls_goodness_of_fit_ref 1.037
_refine_ls_hydrogen_treatment constr
_refine_ls_matrix_type full
_refine_ls_number_parameters 236
_refine_ls_number_reflns 3672
_refine_ls_number_restraints 3
_refine_ls_restrained_S_all 1.036
_refine_ls_R_factor_all 0.0295
_refine_ls_R_factor_gt 0.0231
_refine_ls_shift/su_max 0.002
_refine_ls_shift/su_mean 0.000
_refine_ls_structure_factor_coef Fsqd
_refine_ls_weighting_details 'calc w=1/[\s^2^(Fo^2^)+(0.0255P)^2^+0.8917P] where P=(Fo^2^+2Fc^2^)/3'
_refine_ls_weighting_scheme calc
_refine_ls_wR_factor_gt 0.0535
_refine_ls_wR_factor_ref 0.0560
_reflns_number_gt 3186
_reflns_number_total 3672
_reflns_threshold_expression >2sigma(I)
_cod_data_source_file c8nj04041a2.cif
_cod_data_source_block ls40_0ma
_cod_depositor_comments 'Adding full bibliography for 7057949--7057954.cif.'
_cod_database_code 7057949
_olex2_refinement_description
;
1. Fixed Uiso
 At 1.2 times of:
  All C(H) groups, All C(H,H) groups, All N(H) groups, All N(H,H) groups
 At 1.5 times of:
  All C(H,H,H) groups
2. Restrained distances
 Cl3-C10 \\sim Cl4-C10 \\sim Cl4X-C10
 with sigma of 0.01
3. Others
 Fixed Sof: H10A(0.5) H10(0.5) Cl4(0.5) Cl4X(0.5)
4.a Ternary CH refined with riding coordinates:
 C8(H8), C10(H10A), C10(H10)
4.b Aromatic/amide H refined with riding coordinates:
 C3(H3), C5(H5), N2(H2), N4(H4)
4.c X=CH2 refined with riding coordinates:
 N5(H5A,H5B)
4.d Idealised Me refined as rotating group:
 C4(H4A,H4B,H4C)
;
_olex2_submission_special_instructions 'No special instructions were received'

loop_
_space_group_symop_id
_space_group_symop_operation_xyz
1 'x, y, z'
2 '-x, y+1/2, -z+1/2'
3 '-x, -y, -z'
4 'x, -y-1/2, z-1/2'

loop_
_atom_site_label
_atom_site_type_symbol
_atom_site_fract_x
_atom_site_fract_y
_atom_site_fract_z
_atom_site_U_iso_or_equiv
_atom_site_adp_type
_atom_site_occupancy
_atom_site_calc_flag
_atom_site_disorder_assembly
_atom_site_disorder_group
_atom_site_refinement_flags_posn
C1 C 0.76035(14) 0.12102(16) 0.28513(17) 0.0127(4) Uani 1 d . . .
C2 C 0.66597(15) 0.10348(15) 0.39904(16) 0.0117(4) Uani 1 d . . .
C3 C 0.82603(15) 0.12255(17) 0.40293(17) 0.0154(4) Uani 1 d . . .
H3 H 0.8989 0.1297 0.4305 0.019 Uiso 1 calc . . R
C4 C 0.57888(15) 0.08680(17) 0.44423(17) 0.0152(4) Uani 1 d . . .
H4A H 0.5142 0.0826 0.3742 0.023 Uiso 1 calc . . GR
H4B H 0.5759 0.1498 0.4970 0.023 Uiso 1 calc . . GR
H4C H 0.5891 0.0169 0.4913 0.023 Uiso 1 calc . . GR
C5 C 0.77324(15) 0.12455(16) 0.16729(17) 0.0134(4) Uani 1 d . . .
H5 H 0.8384 0.1325 0.1580 0.016 Uiso 1 calc . . R
C6 C 0.59665(14) 0.11734(15) -0.13224(16) 0.0104(4) Uani 1 d . . .
C7 C 0.38127(14) 0.22421(16) 0.10586(15) 0.0115(4) Uani 1 d . . .
C8 C 0.26800(14) 0.21282(17) 0.09538(18) 0.0159(4) Uani 1 d . . .
H8 H 0.2626 0.1569 0.1569 0.019 Uiso 1 calc . . R
Cl1 Cl 0.20127(4) 0.16140(5) -0.05505(5) 0.02948(14) Uani 1 d . . .
Cl2 Cl 0.21445(4) 0.34138(5) 0.11864(5) 0.02757(13) Uani 1 d . . .
Cu1 Cu 0.557833(16) 0.109664(19) 0.109866(19) 0.01015(7) Uani 1 d . . .
N1 N 0.65941(12) 0.10996(13) 0.28322(13) 0.0107(3) Uani 1 d . . .
N2 N 0.76568(12) 0.11171(14) 0.47401(14) 0.0141(3) Uani 1 d . . .
H2 H 0.7879 0.1103 0.5547 0.017 Uiso 1 calc . . R
N3 N 0.68811(12) 0.11588(13) 0.07578(13) 0.0110(3) Uani 1 d . . .
N4 N 0.68825(12) 0.11626(13) -0.04176(13) 0.0120(3) Uani 1 d . . .
H4 H 0.7461 0.1158 -0.0572 0.014 Uiso 1 calc . . R
N5 N 0.59636(12) 0.11624(13) -0.24592(13) 0.0125(3) Uani 1 d . . .
H5A H 0.6550 0.1148 -0.2597 0.015 Uiso 1 calc . . R
H5B H 0.5376 0.1169 -0.3079 0.015 Uiso 1 calc . . R
O1 O 0.43042(10) 0.13241(11) 0.13937(11) 0.0134(3) Uani 1 d . . .
O2 O 0.41340(10) 0.31247(11) 0.07824(11) 0.0141(3) Uani 1 d . . .
S1 S 0.48277(4) 0.12298(4) -0.10169(4) 0.01125(11) Uani 1 d . . .
C9 C 0.86419(14) 0.07317(16) -0.18070(16) 0.0128(4) Uani 1 d B . .
C10 C 0.96184(14) 0.01723(16) -0.18804(17) 0.0132(4) Uani 1 d . . D
H10A H 1.0182 0.0194 -0.1061 0.016 Uiso 0.50 calc A 2 R
H10 H 1.0179 0.0272 -0.1067 0.016 Uiso 0.50 calc A 1 R
Cl3 Cl 1.00384(4) 0.07954(5) -0.30111(4) 0.02206(12) Uani 1 d B . D
Cl4 Cl 0.9291(8) -0.1240(5) -0.2348(13) 0.036(2) Uani 0.50 d B 2 D
Cl4X Cl 0.9385(8) -0.1288(5) -0.2120(13) 0.0292(12) Uani 0.50 d B 1 D
O3 O 0.86359(10) 0.07943(14) -0.07341(12) 0.0232(3) Uani 1 d . . .
O4 O 0.79481(10) 0.10374(12) -0.27677(11) 0.0175(3) Uani 1 d . . .

loop_
_atom_site_aniso_label
_atom_site_aniso_U_11
_atom_site_aniso_U_22
_atom_site_aniso_U_33
_atom_site_aniso_U_23
_atom_site_aniso_U_13
_atom_site_aniso_U_12
C1 0.0118(9) 0.0135(10) 0.0128(9) 0.0006(7) 0.0044(8) 0.0004(8)
C2 0.0153(10) 0.0078(10) 0.0127(9) -0.0001(7) 0.0059(8) 0.0014(8)
C3 0.0121(10) 0.0197(11) 0.0141(9) -0.0007(8) 0.0041(8) -0.0004(8)
C4 0.0171(10) 0.0178(11) 0.0132(9) 0.0003(8) 0.0085(8) 0.0025(8)
C5 0.0120(9) 0.0150(11) 0.0146(9) 0.0010(8) 0.0061(8) 0.0012(8)
C6 0.0136(9) 0.0063(9) 0.0120(9) 0.0013(7) 0.0051(8) 0.0016(7)
C7 0.0099(9) 0.0179(11) 0.0063(8) -0.0036(7) 0.0022(7) -0.0006(8)
C8 0.0129(10) 0.0131(11) 0.0220(10) 0.0009(8) 0.0063(8) 0.0016(8)
Cl1 0.0171(3) 0.0247(3) 0.0353(3) -0.0059(2) -0.0053(2) -0.0039(2)
Cl2 0.0216(3) 0.0195(3) 0.0482(3) -0.0016(2) 0.0206(3) 0.0059(2)
Cu1 0.00849(12) 0.01442(14) 0.00804(12) 0.00021(9) 0.00353(9) 0.00152(9)
N1 0.0109(8) 0.0120(9) 0.0096(7) -0.0006(6) 0.0039(6) 0.0003(6)
N2 0.0147(8) 0.0189(10) 0.0076(7) -0.0004(6) 0.0026(7) 0.0009(7)
N3 0.0128(8) 0.0122(9) 0.0080(7) 0.0003(6) 0.0037(6) 0.0009(7)
N4 0.0096(8) 0.0198(9) 0.0078(7) 0.0010(6) 0.0044(6) 0.0009(7)
N5 0.0106(8) 0.0180(9) 0.0090(7) 0.0000(6) 0.0036(6) 0.0013(7)
O1 0.0122(7) 0.0161(8) 0.0134(6) 0.0030(5) 0.0064(5) 0.0050(6)
O2 0.0131(7) 0.0139(8) 0.0153(7) -0.0011(5) 0.0049(6) -0.0034(6)
S1 0.0099(2) 0.0146(3) 0.0097(2) 0.00043(17) 0.00398(18) 0.00140(19)
C9 0.0120(10) 0.0145(10) 0.0128(9) -0.0001(7) 0.0053(8) -0.0007(8)
C10 0.0122(9) 0.0153(11) 0.0127(9) 0.0007(7) 0.0051(8) -0.0005(8)
Cl3 0.0145(2) 0.0377(3) 0.0167(2) 0.0059(2) 0.0088(2) -0.0004(2)
Cl4 0.039(3) 0.0141(14) 0.062(5) -0.0082(19) 0.026(3) -0.0030(13)
Cl4X 0.0195(12) 0.0170(13) 0.054(4) 0.0003(10) 0.0164(17) -0.0005(9)
O3 0.0162(8) 0.0440(10) 0.0110(7) 0.0040(6) 0.0067(6) 0.0095(7)
O4 0.0146(7) 0.0283(9) 0.0092(6) 0.0016(6) 0.0039(6) 0.0054(6)

loop_
_atom_type_symbol
_atom_type_description
_atom_type_scat_dispersion_real
_atom_type_scat_dispersion_imag
_atom_type_scat_source
C C 0.0033 0.0016 'International Tables Vol C Tables 4.2.6.8 and 6.1.1.4'
H H 0.0000 0.0000 'International Tables Vol C Tables 4.2.6.8 and 6.1.1.4'
Cl Cl 0.1484 0.1585 'International Tables Vol C Tables 4.2.6.8 and 6.1.1.4'
Cu Cu 0.3201 1.2651 'International Tables Vol C Tables 4.2.6.8 and 6.1.1.4'
N N 0.0061 0.0033 'International Tables Vol C Tables 4.2.6.8 and 6.1.1.4'
O O 0.0106 0.0060 'International Tables Vol C Tables 4.2.6.8 and 6.1.1.4'
S S 0.1246 0.1234 'International Tables Vol C Tables 4.2.6.8 and 6.1.1.4'

loop_
_geom_angle_atom_site_label_1
_geom_angle_atom_site_label_2
_geom_angle_atom_site_label_3
_geom_angle
C3 C1 C5 134.27(18)
C3 C1 N1 109.52(16)
N1 C1 C5 116.17(16)
N1 C2 C4 126.26(17)
N1 C2 N2 110.20(16)
N2 C2 C4 123.52(16)
C1 C3 H3 127.1
C1 C3 N2 105.79(17)
N2 C3 H3 127.1
C2 C4 H4A 109.5
C2 C4 H4B 109.5
C2 C4 H4C 109.5
H4A C4 H4B 109.5
H4A C4 H4C 109.5
H4B C4 H4C 109.5
C1 C5 H5 123.1
N3 C5 C1 113.72(17)
N3 C5 H5 123.1
N4 C6 S1 121.39(13)
N5 C6 N4 117.36(16)
N5 C6 S1 121.24(14)
O1 C7 C8 111.68(16)
O2 C7 C8 120.49(17)
O2 C7 O1 127.74(16)
C7 C8 H8 109.3
C7 C8 Cl1 106.02(12)
C7 C8 Cl2 112.49(14)
Cl1 C8 H8 109.3
Cl2 C8 H8 109.3
Cl2 C8 Cl1 110.36(11)
N1 Cu1 S1 163.60(4)
N3 Cu1 N1 80.33(6)
N3 Cu1 S1 83.63(4)
O1 Cu1 N1 100.69(6)
O1 Cu1 N3 169.70(6)
O1 Cu1 S1 94.48(4)
C1 N1 Cu1 111.28(11)
C2 N1 C1 105.99(15)
C2 N1 Cu1 142.74(13)
C2 N2 C3 108.49(15)
C2 N2 H2 125.8
C3 N2 H2 125.8
C5 N3 Cu1 118.29(12)
C5 N3 N4 120.43(16)
N4 N3 Cu1 121.21(12)
C6 N4 N3 117.13(15)
C6 N4 H4 121.4
N3 N4 H4 121.4
C6 N5 H5A 120.0
C6 N5 H5B 120.0
H5A N5 H5B 120.0
C7 O1 Cu1 119.32(11)
C6 S1 Cu1 96.31(6)
O3 C9 C10 113.05(16)
O4 C9 C10 119.74(15)
O4 C9 O3 127.17(17)
C9 C10 H10A 110.3
C9 C10 H10 107.7
C9 C10 Cl3 112.33(13)
C9 C10 Cl4 107.0(4)
C9 C10 Cl4X 108.6(3)
H10A C10 H10 5.4
Cl3 C10 H10A 110.3
Cl3 C10 H10 107.7
Cl3 C10 Cl4 106.5(4)
Cl3 C10 Cl4X 112.6(4)
Cl4 C10 H10A 110.3
Cl4 C10 H10 115.7
Cl4X C10 H10A 102.3
Cl4X C10 H10 107.7
Cl4X C10 Cl4 8.3(9)

loop_
_geom_bond_atom_site_label_1
_geom_bond_atom_site_label_2
_geom_bond_distance
C1 C3 1.355(3)
C1 C5 1.442(2)
C1 N1 1.396(2)
C2 C4 1.486(2)
C2 N1 1.320(2)
C2 N2 1.356(3)
C3 H3 0.9500
C3 N2 1.370(2)
C4 H4A 0.9800
C4 H4B 0.9800
C4 H4C 0.9800
C5 H5 0.9500
C5 N3 1.288(2)
C6 N4 1.337(2)
C6 N5 1.320(2)
C6 S1 1.7335(18)
C7 C8 1.536(2)
C7 O1 1.277(2)
C7 O2 1.229(2)
C8 H8 1.0000
C8 Cl1 1.779(2)
C8 Cl2 1.765(2)
Cu1 N1 2.0171(15)
Cu1 N3 1.9778(15)
Cu1 O1 1.9294(12)
Cu1 S1 2.3186(5)
N2 H2 0.8800
N3 N4 1.367(2)
N4 H4 0.8800
N5 H5A 0.8800
N5 H5B 0.8800
C9 C10 1.536(3)
C9 O3 1.252(2)
C9 O4 1.248(2)
C10 H10A 1.0000
C10 H10 1.0000
C10 Cl3 1.7745(17)
C10 Cl4 1.780(5)
C10 Cl4X 1.776(5)

loop_
_geom_hbond_atom_site_label_D
_geom_hbond_atom_site_label_H
_geom_hbond_atom_site_label_A
_geom_hbond_distance_DH
_geom_hbond_distance_HA
_geom_hbond_distance_DA
_geom_hbond_angle_DHA
_geom_hbond_site_symmetry_A
N2 H2 Cl3 0.88 2.90 3.4443(17) 121.8 1_556
N2 H2 O4 0.88 1.93 2.7839(19) 163.5 1_556
N4 H4 O3 0.88 1.76 2.615(2) 165.1 .
N5 H5A O4 0.88 2.02 2.895(2) 174.7 .
N5 H5B O2 0.88 1.96 2.779(2) 154.4 4_565

loop_
_geom_torsion_atom_site_label_1
_geom_torsion_atom_site_label_2
_geom_torsion_atom_site_label_3
_geom_torsion_atom_site_label_4
_geom_torsion
C1 C3 N2 C2 0.2(2)
C1 C5 N3 Cu1 3.9(2)
C1 C5 N3 N4 -179.07(16)
C3 C1 C5 N3 176.9(2)
C3 C1 N1 C2 -0.8(2)
C3 C1 N1 Cu1 179.09(13)
C4 C2 N1 C1 -177.61(18)
C4 C2 N1 Cu1 2.5(3)
C4 C2 N2 C3 177.85(18)
C5 C1 C3 N2 -177.2(2)
C5 C1 N1 C2 177.25(17)
C5 C1 N1 Cu1 -2.8(2)
C5 N3 N4 C6 -174.03(17)
C8 C7 O1 Cu1 160.47(11)
Cu1 N3 N4 C6 2.9(2)
N1 C1 C3 N2 0.4(2)
N1 C1 C5 N3 -0.5(3)
N1 C2 N2 C3 -0.8(2)
N1 Cu1 N3 C5 -4.34(14)
N1 Cu1 N3 N4 178.65(14)
N1 Cu1 O1 C7 112.30(13)
N1 Cu1 S1 C6 16.53(18)
N2 C2 N1 C1 1.0(2)
N2 C2 N1 Cu1 -178.91(15)
N3 Cu1 N1 C1 3.62(12)
N3 Cu1 N1 C2 -176.5(2)
N3 Cu1 O1 C7 17.5(4)
N3 Cu1 S1 C6 4.41(8)
N4 C6 S1 Cu1 -4.91(16)
N5 C6 N4 N3 -179.14(16)
N5 C6 S1 Cu1 176.48(15)
O1 C7 C8 Cl1 -86.27(16)
O1 C7 C8 Cl2 153.04(13)
O1 Cu1 N1 C1 -165.96(12)
O1 Cu1 N1 C2 13.9(2)
O1 Cu1 N3 C5 92.3(3)
O1 Cu1 N3 N4 -84.7(3)
O1 Cu1 S1 C6 174.23(7)
O2 C7 C8 Cl1 90.72(18)
O2 C7 C8 Cl2 -30.0(2)
O2 C7 O1 Cu1 -16.2(2)
S1 C6 N4 N3 2.2(2)
S1 Cu1 N1 C1 -8.6(3)
S1 Cu1 N1 C2 171.29(15)
S1 Cu1 N3 C5 172.22(14)
S1 Cu1 N3 N4 -4.80(13)
S1 Cu1 O1 C7 -61.44(13)
O3 C9 C10 Cl3 -143.14(15)
O3 C9 C10 Cl4 100.3(5)
O3 C9 C10 Cl4X 91.7(5)
O4 C9 C10 Cl3 38.9(2)
O4 C9 C10 Cl4 -77.7(5)
O4 C9 C10 Cl4X -86.3(5)
